data_2201974
loop_
_publ_author_name
'Blake, Alexander J.'
'McNab, Hamish'
'Withell, Kirsti'

_publ_section_title 2,2-Dimethyl-5-(<i>N</i>-methyl-<i>N</i>-methoxyaminomethylene)-1,3-dioxane-4,6-dione
_journal_issue 6
_journal_name_full 'Acta Crystallographica Section E'
_journal_page_first o841
_journal_page_last o842
_journal_paper_doi 10.1107/S1600536803010432
_journal_volume 59
_journal_year 2003
_chemical_formula_iupac 'C9 H13 N O5'
_chemical_formula_moiety 'C9 H13 N O5'
_chemical_formula_sum 'C9 H13 N O5'
_chemical_formula_weight 215.20
_chemical_name_systematic ?
_space_group_IT_number 2
_symmetry_cell_setting triclinic
_symmetry_space_group_name_Hall '-P 1'
_symmetry_space_group_name_H-M 'P -1'
_atom_sites_solution_hydrogens geom
_atom_sites_solution_primary direct
_atom_sites_solution_secondary difmap
_audit_creation_method SHELXL-97
_cell_angle_alpha 98.04(7)
_cell_angle_beta 100.50(7)
_cell_angle_gamma 112.71(5)
_cell_formula_units_Z 2
_cell_length_a 6.477(5)
_cell_length_b 7.769(5)
_cell_length_c 11.675(12)
_cell_measurement_reflns_used 14
_cell_measurement_temperature 150(2)
_cell_measurement_theta_max 12.3
_cell_measurement_theta_min 5.48
_cell_volume 518.4(8)
_computing_cell_refinement DIF4
_computing_data_collection 'DIF4 (Stoe & Cie, 1992)'
_computing_data_reduction 'REDU4 (Stoe & Cie, 1992)'
_computing_molecular_graphics 'SHELXTL (Bruker, 2001)'
_computing_publication_material 'SHELXL97 and PLATON (Spek, 2003)'
_computing_structure_refinement 'SHELXL97 (Sheldrick, 1997)'
_computing_structure_solution 'SHELXS97 (Sheldrick, 1990)'
_diffrn_ambient_temperature 150(2)
_diffrn_measured_fraction_theta_full 0.864
_diffrn_measured_fraction_theta_max 0.864
_diffrn_measurement_device_type 'Stoe Stadi-4 four-circle'
_diffrn_measurement_method \w-2\q
_diffrn_radiation_monochromator graphite
_diffrn_radiation_source 'fine-focus sealed tube'
_diffrn_radiation_type MoK\a
_diffrn_radiation_wavelength 0.71073
_diffrn_reflns_av_R_equivalents 0.022
_diffrn_reflns_av_sigmaI/netI 0.026
_diffrn_reflns_limit_h_max 6
_diffrn_reflns_limit_h_min -7
_diffrn_reflns_limit_k_max 9
_diffrn_reflns_limit_k_min -8
_diffrn_reflns_limit_l_max 13
_diffrn_reflns_limit_l_min 0
_diffrn_reflns_number 2066
_diffrn_reflns_theta_full 24.97
_diffrn_reflns_theta_max 24.97
_diffrn_reflns_theta_min 2.92
_diffrn_standards_decay_% +-12
_diffrn_standards_interval_time 60
_diffrn_standards_number 3
_exptl_absorpt_coefficient_mu 0.113
_exptl_absorpt_correction_type none
_exptl_crystal_colour Colourless
_exptl_crystal_density_diffrn 1.379
_exptl_crystal_density_method 'not measured'
_exptl_crystal_description Cube
_exptl_crystal_F_000 228
_exptl_crystal_size_max 0.23
_exptl_crystal_size_mid 0.19
_exptl_crystal_size_min 0.19
_refine_diff_density_max 0.209
_refine_diff_density_min -0.238
_refine_ls_extinction_method none
_refine_ls_goodness_of_fit_ref 1.120
_refine_ls_hydrogen_treatment mixed
_refine_ls_matrix_type full
_refine_ls_number_parameters 140
_refine_ls_number_reflns 1580
_refine_ls_number_restraints 0
_refine_ls_restrained_S_all 1.120
_refine_ls_R_factor_all 0.0603
_refine_ls_R_factor_gt 0.0435
_refine_ls_shift/su_max <0.001
_refine_ls_shift/su_mean 0.000
_refine_ls_structure_factor_coef Fsqd
_refine_ls_weighting_details 'calc w = 1/[\s^2^(Fo^2^)+(0.0399P)^2^+0.537P] where P = (Fo^2^+2Fc^2^)/3'
_refine_ls_weighting_scheme calc
_refine_ls_wR_factor_gt 0.1055
_refine_ls_wR_factor_ref 0.1193
_reflns_number_gt 1259
_reflns_number_total 1580
_reflns_threshold_expression I>2\s(I)
_cod_data_source_file dn6072.cif
_cod_data_source_block 1
_cod_original_cell_volume 518.4(7)
_cod_database_code 2201974
_cod_database_fobs_code 2201974

loop_
_symmetry_equiv_pos_as_xyz
'x, y, z'
'-x, -y, -z'

loop_
_atom_site_label
_atom_site_fract_x
_atom_site_fract_y
_atom_site_fract_z
_atom_site_U_iso_or_equiv
_atom_site_adp_type
_atom_site_calc_flag
_atom_site_refinement_flags
_atom_site_occupancy
_atom_site_disorder_assembly
_atom_site_disorder_group
_atom_site_type_symbol
O1 -0.0150(3) 1.2135(2) 0.23415(15) 0.0270(4) Uani d . 1 . . O
C2 -0.0116(5) 1.1785(3) 0.3508(2) 0.0255(6) Uani d . 1 . . C
C2A 0.2275(5) 1.2909(4) 0.4349(2) 0.0309(6) Uani d . 1 . . C
H2A1 0.2245 1.2676 0.5134 0.046 Uiso calc R 1 . . H
H2A2 0.2743 1.4253 0.4389 0.046 Uiso calc R 1 . . H
H2A3 0.3355 1.2512 0.4060 0.046 Uiso calc R 1 . . H
C2B -0.1916(5) 1.2329(4) 0.3897(3) 0.0341(7) Uani d . 1 . . C
H2B1 -0.1941 1.2158 0.4694 0.051 Uiso calc R 1 . . H
H2B2 -0.3410 1.1528 0.3360 0.051 Uiso calc R 1 . . H
H2B3 -0.1545 1.3647 0.3886 0.051 Uiso calc R 1 . . H
O3 -0.0887(3) 0.9764(2) 0.34389(16) 0.0271(4) Uani d . 1 . . O
C4 0.0039(4) 0.8786(4) 0.2788(2) 0.0244(6) Uani d . 1 . . C
O4 -0.0448(3) 0.7140(2) 0.28763(17) 0.0328(5) Uani d . 1 . . O
C5 0.1327(4) 0.9775(3) 0.2019(2) 0.0227(6) Uani d . 1 . . C
C6 0.0990(4) 1.1398(3) 0.1683(2) 0.0240(6) Uani d . 1 . . C
O6 0.1558(3) 1.2128(2) 0.08764(16) 0.0315(5) Uani d . 1 . . O
C7 0.2555(4) 0.9123(3) 0.1341(2) 0.0236(6) Uani d . 1 . . C
H7 0.2831 0.9702 0.0706 0.028 Uiso calc R 1 . . H
N8 0.3388(4) 0.7853(3) 0.14329(19) 0.0261(5) Uani d . 1 . . N
C9 0.3595(5) 0.6835(4) 0.2379(3) 0.0319(6) Uani d . 1 . . C
H9A 0.2318 0.5590 0.2164 0.048 Uiso calc R 1 . . H
H9B 0.3580 0.7551 0.3116 0.048 Uiso calc R 1 . . H
H9C 0.5023 0.6696 0.2480 0.048 Uiso calc R 1 . . H
O10 0.4618(3) 0.7640(2) 0.05947(17) 0.0317(5) Uani d . 1 . . O
C11 0.3105(5) 0.6064(4) -0.0407(2) 0.0294(6) Uani d . 1 . . C
H11A 0.3958 0.5915 -0.0976 0.044 Uiso calc R 1 . . H
H11B 0.1842 0.6322 -0.0781 0.044 Uiso calc R 1 . . H
H11C 0.2510 0.4906 -0.0130 0.044 Uiso calc R 1 . . H

loop_
_atom_site_aniso_label
_atom_site_aniso_U_11
_atom_site_aniso_U_22
_atom_site_aniso_U_33
_atom_site_aniso_U_12
_atom_site_aniso_U_13
_atom_site_aniso_U_23
O1 0.0348(10) 0.0247(9) 0.0281(10) 0.0194(8) 0.0095(8) 0.0047(8)
C2 0.0311(14) 0.0195(13) 0.0266(14) 0.0110(11) 0.0101(12) 0.0031(10)
C2A 0.0319(15) 0.0277(14) 0.0299(15) 0.0119(12) 0.0063(13) 0.0014(12)
C2B 0.0347(16) 0.0338(15) 0.0361(16) 0.0176(13) 0.0133(13) 0.0007(12)
O3 0.0323(10) 0.0213(9) 0.0303(10) 0.0110(8) 0.0154(8) 0.0049(7)
C4 0.0276(13) 0.0222(13) 0.0237(13) 0.0118(11) 0.0055(11) 0.0040(10)
O4 0.0404(11) 0.0202(10) 0.0414(11) 0.0120(8) 0.0177(9) 0.0112(8)
C5 0.0274(13) 0.0170(12) 0.0236(13) 0.0105(11) 0.0052(11) 0.0029(10)
C6 0.0266(13) 0.0179(12) 0.0256(14) 0.0098(11) 0.0045(11) 0.0005(10)
O6 0.0471(12) 0.0258(10) 0.0299(10) 0.0192(9) 0.0163(9) 0.0124(8)
C7 0.0267(13) 0.0169(12) 0.0252(13) 0.0071(11) 0.0073(11) 0.0038(10)
N8 0.0320(12) 0.0223(11) 0.0288(12) 0.0143(10) 0.0132(10) 0.0047(9)
C9 0.0355(15) 0.0278(14) 0.0382(16) 0.0175(12) 0.0107(13) 0.0114(12)
O10 0.0313(10) 0.0287(10) 0.0390(11) 0.0150(8) 0.0176(9) 0.0021(8)
C11 0.0352(15) 0.0269(14) 0.0300(15) 0.0178(12) 0.0096(12) 0.0034(11)

loop_
_atom_type_symbol
_atom_type_description
_atom_type_scat_dispersion_real
_atom_type_scat_dispersion_imag
_atom_type_scat_source
C C 0.0033 0.0016 'International Tables Vol C Tables 4.2.6.8 and 6.1.1.4'
H H 0.0000 0.0000 'International Tables Vol C Tables 4.2.6.8 and 6.1.1.4'
N N 0.0061 0.0033 'International Tables Vol C Tables 4.2.6.8 and 6.1.1.4'
O O 0.0106 0.0060 'International Tables Vol C Tables 4.2.6.8 and 6.1.1.4'

loop_
_geom_angle_atom_site_label_1
_geom_angle_atom_site_label_2
_geom_angle_atom_site_label_3
_geom_angle
C6 O1 C2 117.3(2)
O1 C2 O3 109.6(2)
O1 C2 C2B 105.6(2)
O3 C2 C2B 106.5(2)
O1 C2 C2A 111.0(2)
O3 C2 C2A 111.0(2)
C2B C2 C2A 112.8(2)
C4 O3 C2 118.43(19)
O4 C4 O3 115.9(2)
O4 C4 C5 127.8(2)
O3 C4 C5 116.1(2)
C7 C5 C4 126.2(2)
C7 C5 C6 113.1(2)
C4 C5 C6 119.3(2)
O6 C6 O1 117.1(2)
O6 C6 C5 127.1(2)
O1 C6 C5 115.7(2)
N8 C7 C5 132.0(2)
C7 N8 O10 115.1(2)
C7 N8 C9 130.6(2)
O10 N8 C9 113.4(2)
N8 O10 C11 109.7(2)

loop_
_geom_bond_atom_site_label_1
_geom_bond_atom_site_label_2
_geom_bond_site_symmetry_2
_geom_bond_distance
_geom_bond_publ_flag
O1 C6 . 1.369(3) ?
O1 C2 . 1.424(3) ?
C2 O3 . 1.437(3) ?
C2 C2B . 1.505(4) ?
C2 C2A . 1.512(4) ?
O3 C4 . 1.368(3) ?
C4 O4 . 1.218(3) ?
C4 C5 . 1.437(4) ?
C5 C7 . 1.394(3) ?
C5 C6 . 1.453(4) ?
C6 O6 . 1.208(3) ?
C7 N8 . 1.302(3) ?
N8 O10 . 1.400(3) ?
N8 C9 . 1.462(4) ?
O10 C11 . 1.443(4) ?

loop_
_geom_torsion_atom_site_label_1
_geom_torsion_atom_site_label_2
_geom_torsion_atom_site_label_3
_geom_torsion_atom_site_label_4
_geom_torsion
C6 O1 C2 O3 -52.7(3)
C6 O1 C2 C2B -167.1(2)
C6 O1 C2 C2A 70.3(3)
O1 C2 O3 C4 47.6(3)
C2B C2 O3 C4 161.4(2)
C2A C2 O3 C4 -75.4(3)
C2 O3 C4 O4 171.2(2)
C2 O3 C4 C5 -13.1(3)
O4 C4 C5 C7 -9.7(5)
O3 C4 C5 C7 175.2(2)
O4 C4 C5 C6 156.1(3)
O3 C4 C5 C6 -19.1(3)
C2 O1 C6 O6 -158.7(2)
C2 O1 C6 C5 22.9(3)
C7 C5 C6 O6 3.5(4)
C4 C5 C6 O6 -164.0(3)
C7 C5 C6 O1 -178.3(2)
C4 C5 C6 O1 14.2(3)
C4 C5 C7 N8 -20.9(5)
C6 C5 C7 N8 172.6(3)
C5 C7 N8 O10 -177.6(2)
C5 C7 N8 C9 -9.2(5)
C7 N8 O10 C11 -95.7(3)
C9 N8 O10 C11 93.9(3)

loop_
_cod_related_entry_id
_cod_related_entry_database
_cod_related_entry_code
1 ChemSpider 10183653
